data_4323567
loop_
_publ_author_name
'Daniel D. LeCloux'

_publ_section_title
;
 Synthesis and Characterization of a Novel Class of Dicopper(I)
 Bis(carboxylate)-Bridged Complexes
;
_journal_name_full 'Inorganic Chemistry'
_journal_page_first 4035
_journal_page_last 4046
_journal_paper_doi 10.1021/ic970302a
_journal_volume 36
_journal_year 1997
_chemical_formula_sum 'C36 H44 Cu2 N4 O8'
_chemical_formula_weight 787.83
_chemical_name_systematic
; 
 ? 
;
_space_group_IT_number 14
_symmetry_cell_setting monoclinic
_symmetry_space_group_name_Hall '-P 2ybc'
_symmetry_space_group_name_H-M 'P 1 21/c 1'
_atom_sites_solution_hydrogens geom
_atom_sites_solution_primary direct
_atom_sites_solution_secondary difmap
_audit_creation_method SHELXL
_cell_angle_alpha 90.00
_cell_angle_beta 112.2098(7)
_cell_angle_gamma 90.00
_cell_formula_units_Z 4
_cell_length_a 13.6100(2)
_cell_length_b 16.1248(3)
_cell_length_c 17.69810(10)
_cell_measurement_temperature 188(2)
_cell_volume 3595.83(9)
_computing_structure_refinement 'SHELXL-93 (Sheldrick, 1993)'
_computing_structure_solution 'SHELXS-86 (Sheldrick, 1990)'
_diffrn_ambient_temperature 188(2)
_diffrn_radiation_monochromator graphite
_diffrn_radiation_source 'fine-focus sealed tube'
_diffrn_radiation_type MoK\a
_diffrn_radiation_wavelength 0.71073
_diffrn_reflns_av_R_equivalents 0.0258
_diffrn_reflns_av_sigmaI/netI 0.0329
_diffrn_reflns_limit_h_max 14
_diffrn_reflns_limit_h_min -15
_diffrn_reflns_limit_k_max 17
_diffrn_reflns_limit_k_min -17
_diffrn_reflns_limit_l_max 19
_diffrn_reflns_limit_l_min -9
_diffrn_reflns_number 13960
_diffrn_reflns_theta_max 23.24
_diffrn_reflns_theta_min 1.62
_exptl_absorpt_coefficient_mu 1.239
_exptl_absorpt_correction_type emperical
_exptl_crystal_colour colorless
_exptl_crystal_density_diffrn 1.455
_exptl_crystal_description block
_exptl_crystal_F_000 1640
_exptl_crystal_size_max 0.51
_exptl_crystal_size_mid 0.42
_exptl_crystal_size_min 0.23
_refine_diff_density_max 0.730
_refine_diff_density_min -0.633
_refine_diff_density_rms 0.054
_refine_ls_extinction_method none
_refine_ls_goodness_of_fit_all 1.047
_refine_ls_goodness_of_fit_obs 1.088
_refine_ls_matrix_type full
_refine_ls_number_parameters 627
_refine_ls_number_reflns 5089
_refine_ls_number_restraints 0
_refine_ls_restrained_S_all 1.047
_refine_ls_restrained_S_obs 1.088
_refine_ls_R_factor_all 0.0434
_refine_ls_R_factor_obs 0.0341
_refine_ls_shift/esd_max -0.014
_refine_ls_shift/esd_mean 0.001
_refine_ls_structure_factor_coef Fsqd
_refine_ls_weighting_details 'w=1/[\s^2^(Fo^2^)+(0.0330P)^2^+3.3201P] where P=(Fo^2^+2Fc^2^)/3'
_refine_ls_weighting_scheme calc
_refine_ls_wR_factor_all 0.0799
_refine_ls_wR_factor_obs 0.0759
_reflns_number_observed 4355
_reflns_number_total 5089
_reflns_observed_criterion >2sigma(I)
_cod_data_source_file ic970302a_2.cif
_cod_data_source_block '[Cu2(XDK)(MeCN)]'
_cod_depositor_comments
;
The following automatic conversions were performed:

'_refine_ls_weighting_scheme' value 'calc
w=1/[\s^2^(Fo^2^)+(0.0330P)^2^+3.3201P] where P=(Fo^2^+2Fc^2^)/3' was
changed to 'calc'. New tag '_refine_ls_weighting_details' was
created. The value of the new tag was set to
'w=1/[\s^2^(Fo^2^)+(0.0330P)^2^+3.3201P] where P=(Fo^2^+2Fc^2^)/3'.

Automatic conversion script
Id: cif_fix_values 3143 2015-03-26 13:38:13Z robertas 
;
_cod_database_code 4323567

loop_
_symmetry_equiv_pos_as_xyz
'x, y, z'
'-x, y+1/2, -z+1/2'
'-x, -y, -z'
'x, -y-1/2, z-1/2'

loop_
_atom_site_aniso_label
_atom_site_aniso_U_11
_atom_site_aniso_U_22
_atom_site_aniso_U_33
_atom_site_aniso_U_23
_atom_site_aniso_U_13
_atom_site_aniso_U_12
Cu1 0.0251(2) 0.0247(2) 0.0294(2) -0.0055(2) 0.0065(2) -0.0033(2)
Cu2 0.0300(2) 0.0387(2) 0.0439(3) -0.0159(2) 0.0129(2) -0.0102(2)
O103 0.0369(12) 0.0252(12) 0.0445(13) 0.0016(10) 0.0207(10) 0.0037(10)
O104 0.0327(13) 0.0338(12) 0.0448(14) -0.0021(10) 0.0194(10) -0.0003(10)
O203 0.0376(13) 0.0447(14) 0.0455(14) -0.0114(11) 0.0208(11) 0.0036(11)
O204 0.0308(13) 0.0415(13) 0.0383(13) -0.0081(10) 0.0127(10) 0.0043(10)
O101 0.0278(11) 0.0330(12) 0.0294(12) -0.0089(9) 0.0095(9) -0.0007(9)
O102 0.0265(12) 0.0245(11) 0.0333(12) -0.0078(9) 0.0056(9) -0.0008(9)
O201 0.0296(12) 0.0333(12) 0.0417(13) -0.0148(10) 0.0151(10) -0.0091(10)
O202 0.0259(11) 0.0267(11) 0.0356(12) -0.0107(9) 0.0087(9) -0.0041(9)
N101 0.0273(13) 0.0218(13) 0.0218(13) -0.0027(10) 0.0087(10) -0.0021(11)
N201 0.0290(14) 0.0199(13) 0.0270(14) -0.0020(11) 0.0114(11) -0.0007(11)
N1 0.048(2) 0.092(3) 0.034(2) 0.004(2) 0.0132(15) -0.017(2)
N2 0.058(2) 0.080(3) 0.100(3) 0.043(2) 0.025(2) 0.018(2)
C1 0.042(2) 0.070(3) 0.034(2) -0.001(2) 0.018(2) 0.001(2)
C2 0.066(3) 0.052(3) 0.067(3) 0.004(2) 0.034(3) -0.001(2)
C101 0.027(2) 0.021(2) 0.020(2) 0.0051(13) 0.0060(13) -0.0023(13)
C102 0.027(2) 0.028(2) 0.020(2) 0.0058(13) 0.0060(13) 0.0021(14)
C103 0.032(2) 0.028(2) 0.0184(15) 0.0028(13) 0.0088(13) 0.0012(14)
C104 0.036(2) 0.027(2) 0.035(2) 0.000(2) 0.009(2) -0.007(2)
C105 0.051(2) 0.042(2) 0.036(2) -0.010(2) 0.020(2) -0.001(2)
C106 0.029(2) 0.044(2) 0.042(2) 0.002(2) 0.005(2) 0.002(2)
C107 0.026(2) 0.022(2) 0.025(2) 0.0004(12) 0.0070(13) -0.0026(13)
C108 0.029(2) 0.023(2) 0.031(2) -0.0056(14) 0.0060(14) -0.0010(15)
C109 0.033(2) 0.028(2) 0.026(2) -0.0045(13) 0.0123(14) -0.0013(14)
C110 0.036(2) 0.032(2) 0.021(2) -0.0039(15) 0.0045(14) -0.003(2)
C111 0.024(2) 0.029(2) 0.025(2) 0.0005(13) 0.0045(13) -0.0003(13)
C112 0.025(2) 0.029(2) 0.028(2) -0.0076(14) 0.0082(14) -0.0070(15)
C201 0.030(2) 0.022(2) 0.025(2) 0.0028(13) 0.0082(13) -0.0023(14)
C202 0.036(2) 0.018(2) 0.031(2) 0.0009(13) 0.0150(14) 0.0011(13)
C203 0.030(2) 0.018(2) 0.040(2) 0.0020(14) 0.0156(15) -0.0024(13)
C204 0.040(2) 0.033(2) 0.033(2) -0.002(2) 0.008(2) -0.008(2)
C205 0.036(2) 0.036(2) 0.061(3) -0.004(2) 0.023(2) -0.011(2)
C206 0.047(2) 0.030(2) 0.043(2) -0.011(2) 0.014(2) 0.002(2)
C207 0.030(2) 0.0201(15) 0.030(2) -0.0006(13) 0.0079(13) -0.0039(13)
C208 0.027(2) 0.020(2) 0.037(2) -0.0050(15) 0.006(2) -0.0026(14)
C209 0.028(2) 0.021(2) 0.037(2) -0.0030(13) 0.0122(14) -0.0056(13)
C210 0.036(2) 0.021(2) 0.038(2) -0.005(2) 0.012(2) -0.0058(14)
C211 0.035(2) 0.0184(15) 0.035(2) -0.0052(13) 0.0143(14) -0.0008(13)
C212 0.034(2) 0.030(2) 0.029(2) -0.0114(15) 0.011(2) -0.009(2)
C301 0.031(2) 0.022(2) 0.025(2) 0.0065(14) 0.0138(14) 0.0015(13)
C302 0.026(2) 0.024(2) 0.028(2) 0.0006(13) 0.0139(13) 0.0035(13)
C303 0.035(2) 0.022(2) 0.036(2) 0.0080(14) 0.0211(15) 0.0041(14)
C304 0.040(2) 0.028(2) 0.032(2) 0.0116(15) 0.020(2) 0.0069(15)
C305 0.031(2) 0.031(2) 0.024(2) 0.0018(13) 0.0132(13) 0.0057(14)
C306 0.028(2) 0.023(2) 0.024(2) 0.0016(13) 0.0117(13) 0.0017(13)
C307 0.056(3) 0.024(2) 0.051(2) 0.005(2) 0.029(2) -0.006(2)
C308 0.052(2) 0.042(2) 0.025(2) 0.004(2) 0.012(2) 0.003(2)
C3 0.055(3) 0.038(2) 0.059(3) 0.015(2) 0.009(2) 0.016(2)
C4 0.087(4) 0.037(3) 0.091(4) -0.001(3) 0.052(3) 0.001(3)

loop_
_atom_site_label
_atom_site_type_symbol
_atom_site_fract_x
_atom_site_fract_y
_atom_site_fract_z
_atom_site_U_iso_or_equiv
_atom_site_thermal_displace_type
_atom_site_occupancy
_atom_site_calc_flag
_atom_site_refinement_flags
_atom_site_disorder_group
Cu1 Cu 0.36941(3) 0.50783(2) -0.05051(2) 0.02750(12) Uani 1 d . .
Cu2 Cu 0.22085(3) 0.56130(2) -0.00150(2) 0.03785(13) Uani 1 d . .
O103 O -0.0037(2) 0.63135(12) -0.26325(13) 0.0340(5) Uani 1 d . .
O104 O 0.2781(2) 0.50871(13) -0.29417(13) 0.0357(5) Uani 1 d . .
O203 O 0.5084(2) 0.72557(14) -0.12452(14) 0.0411(6) Uani 1 d . .
O204 O 0.2356(2) 0.82004(13) -0.06146(13) 0.0370(5) Uani 1 d . .
O101 O 0.1296(2) 0.51070(12) -0.10833(12) 0.0304(5) Uani 1 d . .
O102 O 0.26408(15) 0.44121(12) -0.12245(12) 0.0298(5) Uani 1 d . .
O201 O 0.3286(2) 0.64395(13) 0.04384(13) 0.0344(5) Uani 1 d . .
O202 O 0.46219(15) 0.58738(12) 0.01736(12) 0.0303(5) Uani 1 d . .
N101 N 0.1347(2) 0.57030(14) -0.28259(14) 0.0238(5) Uani 1 d . .
N201 N 0.3730(2) 0.77216(14) -0.09167(14) 0.0251(6) Uani 1 d . .
N1 N 0.1510(3) 0.5006(2) 0.0624(2) 0.0590(9) Uani 1 d . .
N2 N 0.3248(3) 0.3794(3) 0.2338(3) 0.0806(12) Uani 1 d . .
C1 C 0.1138(3) 0.4449(3) 0.0818(2) 0.0473(9) Uani 1 d . .
C2 C 0.0682(4) 0.3731(3) 0.1055(3) 0.0589(11) Uani 1 d . .
C101 C 0.1658(2) 0.4552(2) -0.1403(2) 0.0237(6) Uani 1 d . .
C102 C 0.0306(2) 0.5703(2) -0.2841(2) 0.0260(7) Uani 1 d . .
C103 C 0.1863(2) 0.5023(2) -0.3015(2) 0.0265(7) Uani 1 d . .
C104 C 0.0802(3) 0.3218(2) -0.1471(2) 0.0340(8) Uani 1 d . .
C105 C 0.1612(3) 0.3819(3) -0.3938(2) 0.0420(9) Uani 1 d . .
C106 C -0.1509(3) 0.5175(3) -0.3572(2) 0.0406(9) Uani 1 d . .
C107 C 0.0884(2) 0.3947(2) -0.2006(2) 0.0250(7) Uani 1 d . .
C108 C 0.1312(3) 0.3630(2) -0.2640(2) 0.0290(7) Uani 1 d . .
C109 C 0.1203(2) 0.4239(2) -0.3338(2) 0.0286(7) Uani 1 d . .
C110 C 0.0039(3) 0.4484(2) -0.3755(2) 0.0313(7) Uani 1 d . .
C111 C -0.0347(2) 0.4919(2) -0.3153(2) 0.0275(7) Uani 1 d . .
C112 C -0.0227(2) 0.4324(2) -0.2440(2) 0.0281(7) Uani 1 d . .
C201 C 0.4233(2) 0.6432(2) 0.0491(2) 0.0263(7) Uani 1 d . .
C202 C 0.3309(2) 0.8135(2) -0.0405(2) 0.0279(7) Uani 1 d . .
C203 C 0.4823(2) 0.7607(2) -0.0750(2) 0.0286(7) Uani 1 d . .
C204 C 0.5474(3) 0.6691(2) 0.1876(2) 0.0370(8) Uani 1 d . .
C205 C 0.6620(3) 0.8185(2) -0.0099(3) 0.0427(9) Uani 1 d . .
C206 C 0.3606(3) 0.9280(2) 0.0602(3) 0.0406(9) Uani 1 d . .
C207 C 0.4981(2) 0.7096(2) 0.1025(2) 0.0275(7) Uani 1 d . .
C208 C 0.5876(2) 0.7329(2) 0.0739(2) 0.0300(7) Uani 1 d . .
C209 C 0.5606(2) 0.7966(2) 0.0041(2) 0.0290(7) Uani 1 d . .
C210 C 0.5119(3) 0.8733(2) 0.0262(2) 0.0326(7) Uani 1 d . .
C211 C 0.4103(2) 0.8508(2) 0.0386(2) 0.0293(7) Uani 1 d . .
C212 C 0.4367(3) 0.7878(2) 0.1089(2) 0.0315(7) Uani 1 d . .
C301 C 0.2531(2) 0.6722(2) -0.1878(2) 0.0248(7) Uani 1 d . .
C302 C 0.3013(2) 0.7493(2) -0.1732(2) 0.0249(7) Uani 1 d . .
C303 C 0.2840(2) 0.8060(2) -0.2365(2) 0.0288(7) Uani 1 d . .
C304 C 0.2198(2) 0.7817(2) -0.3145(2) 0.0315(7) Uani 1 d . .
C305 C 0.1712(2) 0.7040(2) -0.3318(2) 0.0277(7) Uani 1 d . .
C306 C 0.1889(2) 0.6502(2) -0.2663(2) 0.0243(7) Uani 1 d . .
C307 C 0.3346(3) 0.8907(2) -0.2209(3) 0.0411(9) Uani 1 d . .
C308 C 0.1000(3) 0.6814(3) -0.4177(2) 0.0404(9) Uani 1 d . .
C3 C 0.3833(3) 0.4086(2) 0.2096(2) 0.0543(10) Uani 1 d . .
C4 C 0.4596(5) 0.4465(3) 0.1820(4) 0.0663(14) Uani 1 d . .
H1 H -0.0455(19) 0.4584(16) -0.2027(16) 0.014(6) Uiso 1 d . .
H2 H -0.1568(26) 0.5568(21) -0.4030(22) 0.049(10) Uiso 1 d . .
H3 H -0.0373(22) 0.4017(19) -0.3962(17) 0.023(8) Uiso 1 d . .
H4 H 0.5632(23) 0.8970(18) 0.0769(19) 0.030(8) Uiso 1 d . .
H5 H 0.4923(26) 0.6535(19) 0.2051(18) 0.033(9) Uiso 1 d . .
H6 H 0.4799(23) 0.8132(18) 0.1530(18) 0.024(8) Uiso 1 d . .
H7 H -0.0051(22) 0.4836(18) -0.4222(19) 0.027(8) Uiso 1 d . .
H8 H 0.4120(29) 0.9517(22) 0.1053(23) 0.049(10) Uiso 1 d . .
H9 H 0.3751(24) 0.7735(17) 0.1175(17) 0.026(8) Uiso 1 d . .
H10 H 0.2982(27) 0.9164(19) 0.0695(19) 0.035(9) Uiso 1 d . .
H11 H 0.6931(25) 0.7694(21) -0.0253(19) 0.039(9) Uiso 1 d . .
H12 H 0.1980(25) 0.3452(17) -0.2402(17) 0.024(8) Uiso 1 d . .
H13 H 0.6153(23) 0.6870(20) 0.0589(17) 0.029(8) Uiso 1 d . .
H14 H 0.0910(23) 0.3129(19) -0.2887(18) 0.031(8) Uiso 1 d . .
H15 H 0.4975(24) 0.9159(20) -0.0166(19) 0.037(9) Uiso 1 d . .
H16 H 0.1562(23) 0.4198(19) -0.4365(19) 0.028(8) Uiso 1 d . .
H17 H -0.1758(27) 0.5457(21) -0.3242(22) 0.044(11) Uiso 1 d . .
H18 H 0.5890(26) 0.6196(22) 0.1884(19) 0.044(10) Uiso 1 d . .
H19 H 0.0319(25) 0.2829(19) -0.1806(19) 0.033(9) Uiso 1 d . .
H20 H -0.0680(23) 0.3901(18) -0.2665(17) 0.024(8) Uiso 1 d . .
H21 H 0.6509(26) 0.8612(22) -0.0551(21) 0.048(10) Uiso 1 d . .
H22 H 0.0544(25) 0.3410(20) -0.1088(20) 0.039(10) Uiso 1 d . .
H23 H 0.6414(24) 0.7548(18) 0.1176(18) 0.027(8) Uiso 1 d . .
H24 H 0.2073(24) 0.8195(20) -0.3592(19) 0.037(9) Uiso 1 d . .
H25 H 0.3406(27) 0.9687(23) 0.0178(22) 0.047(10) Uiso 1 d . .
H26 H 0.1142(28) 0.6286(25) -0.4334(22) 0.057(12) Uiso 1 d . .
H27 H 0.7163(28) 0.8407(21) 0.0410(22) 0.050(10) Uiso 1 d . .
H28 H 0.1130(26) 0.3334(21) -0.4165(20) 0.044(9) Uiso 1 d . .
H29 H 0.5967(26) 0.7063(20) 0.2252(20) 0.040(9) Uiso 1 d . .
H30 H -0.1968(28) 0.4691(23) -0.3815(21) 0.051(10) Uiso 1 d . .
H31 H 0.2315(30) 0.3672(22) -0.3697(21) 0.049(11) Uiso 1 d . .
H32 H 0.3101(27) 0.9222(22) -0.2715(23) 0.051(10) Uiso 1 d . .
H33 H 0.1482(28) 0.2990(20) -0.1202(19) 0.040(9) Uiso 1 d . .
H34 H 0.2595(22) 0.6377(19) -0.1481(18) 0.029(8) Uiso 1 d . .
H35 H 0.1099(32) 0.7173(28) -0.4513(26) 0.077(14) Uiso 1 d . .
H36 H 0.4127(30) 0.8898(21) -0.1964(20) 0.049(10) Uiso 1 d . .
H37 H 0.3178(30) 0.9183(24) -0.1792(25) 0.066(12) Uiso 1 d . .
H38 H 0.0228(34) 0.6748(24) -0.4255(23) 0.071(13) Uiso 1 d . .
H39 H 0.1218(57) 0.3451(44) 0.1470(44) 0.163(29) Uiso 1 d . .
H40 H 0.0203(65) 0.3886(51) 0.1279(49) 0.197(35) Uiso 1 d . .
H41 H 0.5200(49) 0.4249(37) 0.2058(37) 0.120(25) Uiso 1 d . .
H42 H 0.4551(48) 0.4276(38) 0.1349(39) 0.126(25) Uiso 1 d . .
H43 H 0.4523(55) 0.4956(43) 0.1766(42) 0.152(29) Uiso 1 d . .
H44 H 0.0412(65) 0.3407(50) 0.0656(52) 0.196(38) Uiso 1 d . .

loop_
_atom_type_symbol
_atom_type_description
_atom_type_scat_dispersion_real
_atom_type_scat_dispersion_imag
_atom_type_scat_source
C C 0.0033 0.0016 'International Tables Vol C Tables 4.2.6.8 and 6.1.1.4'
H H 0.0000 0.0000 'International Tables Vol C Tables 4.2.6.8 and 6.1.1.4'
N N 0.0061 0.0033 'International Tables Vol C Tables 4.2.6.8 and 6.1.1.4'
O O 0.0106 0.0060 'International Tables Vol C Tables 4.2.6.8 and 6.1.1.4'
Cu Cu 0.3201 1.2651 'International Tables Vol C Tables 4.2.6.8 and 6.1.1.4'

loop_
_geom_angle_atom_site_label_1
_geom_angle_atom_site_label_2
_geom_angle_atom_site_label_3
_geom_angle
_geom_angle_site_symmetry_1
_geom_angle_site_symmetry_3
_geom_angle_publ_flag
O102 Cu1 O202 172.00(8) . . ?
O102 Cu1 Cu2 85.71(6) . . ?
O202 Cu1 Cu2 88.85(6) . . ?
O201 Cu2 N1 123.93(11) . . ?
O201 Cu2 O101 141.37(9) . . ?
N1 Cu2 O101 94.45(11) . . ?
O201 Cu2 Cu1 78.69(6) . . ?
N1 Cu2 Cu1 128.26(11) . . ?
O101 Cu2 Cu1 80.47(6) . . ?
C101 O101 Cu2 120.5(2) . . ?
C101 O102 Cu1 122.3(2) . . ?
C201 O201 Cu2 128.6(2) . . ?
C201 O202 Cu1 118.1(2) . . ?
C102 N101 C103 125.8(2) . . ?
C102 N101 C306 115.7(2) . . ?
C103 N101 C306 118.3(2) . . ?
C202 N201 C203 125.3(2) . . ?
C202 N201 C302 118.3(2) . . ?
C203 N201 C302 115.7(2) . . ?
C1 N1 Cu2 156.4(3) . . ?
N1 C1 C2 178.6(4) . . ?
O101 C101 O102 124.7(3) . . ?
O101 C101 C107 119.0(2) . . ?
O102 C101 C107 116.2(2) . . ?
O103 C102 N101 119.9(3) . . ?
O103 C102 C111 123.3(3) . . ?
N101 C102 C111 116.8(2) . . ?
O104 C103 N101 119.7(3) . . ?
O104 C103 C109 123.1(3) . . ?
N101 C103 C109 117.2(2) . . ?
C101 C107 C108 111.7(2) . . ?
C101 C107 C112 112.6(2) . . ?
C108 C107 C112 109.9(2) . . ?
C101 C107 C104 104.3(2) . . ?
C108 C107 C104 109.3(3) . . ?
C112 C107 C104 108.8(3) . . ?
C107 C108 C109 115.2(2) . . ?
C110 C109 C105 111.2(3) . . ?
C110 C109 C103 108.8(2) . . ?
C105 C109 C103 107.9(3) . . ?
C110 C109 C108 108.8(3) . . ?
C105 C109 C108 108.9(3) . . ?
C103 C109 C108 111.2(2) . . ?
C111 C110 C109 110.4(2) . . ?
C102 C111 C110 109.1(2) . . ?
C102 C111 C106 107.8(3) . . ?
C110 C111 C106 110.6(3) . . ?
C102 C111 C112 110.7(2) . . ?
C110 C111 C112 109.2(2) . . ?
C106 C111 C112 109.5(3) . . ?
C107 C112 C111 115.6(2) . . ?
O201 C201 O202 124.0(3) . . ?
O201 C201 C207 117.5(3) . . ?
O202 C201 C207 118.3(3) . . ?
O204 C202 N201 119.5(3) . . ?
O204 C202 C211 123.4(3) . . ?
N201 C202 C211 117.1(3) . . ?
O203 C203 N201 119.0(3) . . ?
O203 C203 C209 123.6(3) . . ?
N201 C203 C209 117.3(3) . . ?
C208 C207 C201 113.1(3) . . ?
C208 C207 C212 110.2(2) . . ?
C201 C207 C212 111.4(2) . . ?
C208 C207 C204 108.7(3) . . ?
C201 C207 C204 104.4(2) . . ?
C212 C207 C204 108.8(3) . . ?
C207 C208 C209 116.8(3) . . ?
C203 C209 C210 109.0(3) . . ?
C203 C209 C205 107.5(3) . . ?
C210 C209 C205 111.2(3) . . ?
C203 C209 C208 110.8(2) . . ?
C210 C209 C208 109.3(3) . . ?
C205 C209 C208 109.0(3) . . ?
C209 C210 C211 110.6(2) . . ?
C210 C211 C202 109.1(3) . . ?
C210 C211 C206 110.7(3) . . ?
C202 C211 C206 108.7(3) . . ?
C210 C211 C212 109.0(3) . . ?
C202 C211 C212 110.4(2) . . ?
C206 C211 C212 108.9(3) . . ?
C211 C212 C207 116.6(3) . . ?
C306 C301 C302 119.7(3) . . ?
C301 C302 C303 120.9(3) . . ?
C301 C302 N201 120.5(3) . . ?
C303 C302 N201 118.6(2) . . ?
C304 C303 C302 117.9(3) . . ?
C304 C303 C307 120.7(3) . . ?
C302 C303 C307 121.4(3) . . ?
C303 C304 C305 122.7(3) . . ?
C306 C305 C304 117.3(3) . . ?
C306 C305 C308 122.1(3) . . ?
C304 C305 C308 120.6(3) . . ?
C301 C306 C305 121.4(3) . . ?
C301 C306 N101 120.5(2) . . ?
C305 C306 N101 118.1(2) . . ?
N2 C3 C4 177.8(5) . . ?

loop_
_geom_bond_atom_site_label_1
_geom_bond_atom_site_label_2
_geom_bond_distance
_geom_bond_site_symmetry_2
_geom_bond_publ_flag
Cu1 O102 1.857(2) . ?
Cu1 O202 1.880(2) . ?
Cu1 Cu2 2.6287(5) . ?
Cu2 O201 1.919(2) . ?
Cu2 N1 1.989(3) . ?
Cu2 O101 2.002(2) . ?
O103 C102 1.205(3) . ?
O104 C103 1.211(3) . ?
O203 C203 1.205(4) . ?
O204 C202 1.211(3) . ?
O101 C101 1.254(3) . ?
O102 C101 1.273(3) . ?
O201 C201 1.256(3) . ?
O202 C201 1.277(3) . ?
N101 C102 1.408(4) . ?
N101 C103 1.409(4) . ?
N101 C306 1.458(3) . ?
N201 C202 1.410(4) . ?
N201 C203 1.415(4) . ?
N201 C302 1.451(4) . ?
N1 C1 1.145(5) . ?
N2 C3 1.138(5) . ?
C1 C2 1.449(6) . ?
C101 C107 1.533(4) . ?
C102 C111 1.524(4) . ?
C103 C109 1.532(4) . ?
C104 C107 1.540(4) . ?
C105 C109 1.531(4) . ?
C106 C111 1.528(4) . ?
C107 C108 1.534(4) . ?
C107 C112 1.539(4) . ?
C108 C109 1.540(4) . ?
C109 C110 1.526(4) . ?
C110 C111 1.524(4) . ?
C111 C112 1.544(4) . ?
C201 C207 1.534(4) . ?
C202 C211 1.531(4) . ?
C203 C209 1.517(4) . ?
C204 C207 1.543(4) . ?
C205 C209 1.532(4) . ?
C206 C211 1.532(4) . ?
C207 C208 1.532(4) . ?
C207 C212 1.541(4) . ?
C208 C209 1.542(4) . ?
C209 C210 1.522(4) . ?
C210 C211 1.523(4) . ?
C211 C212 1.539(4) . ?
C301 C306 1.379(4) . ?
C301 C302 1.383(4) . ?
C302 C303 1.394(4) . ?
C303 C304 1.383(4) . ?
C303 C307 1.508(4) . ?
C304 C305 1.396(4) . ?
C305 C306 1.393(4) . ?
C305 C308 1.507(4) . ?
C3 C4 1.439(7) . ?
